data_7050331
loop_
_publ_author_name
'Liu Chong-Bo'
'Lin-Pei Jin'
'Shaozhe Lu'
'Chang-Yan Sun'

_publ_section_title
;
Supramolecular Architecture of New Lanthanide
Coordination Polymers of  2-Aminoterephthalic Acid and
1,10-Phenanthroline
;
_journal_name_full 'New J.Chem.(Nouv.J.Chim.)'
_journal_year 2004
_chemical_formula_sum 'C48 H33 Er2 N7 O13'
_chemical_formula_weight 1250.33
_space_group_IT_number 2
_symmetry_cell_setting triclinic
_symmetry_space_group_name_Hall '-P 1'
_symmetry_space_group_name_H-M 'P -1'
_atom_sites_solution_hydrogens geom
_atom_sites_solution_primary direct
_atom_sites_solution_secondary difmap
_cell_angle_alpha 73.554(7)
_cell_angle_beta 85.545(8)
_cell_angle_gamma 84.474(8)
_cell_formula_units_Z 2
_cell_length_a 10.4948(16)
_cell_length_b 11.0961(10)
_cell_length_c 19.497(2)
_cell_measurement_reflns_used 799
_cell_measurement_temperature 293(2)
_cell_measurement_theta_max 26.28
_cell_measurement_theta_min 2.18
_cell_volume 2164.4(5)
_diffrn_ambient_temperature 293(2)
_diffrn_detector_area_resol_mean ?
_diffrn_measurement_device_type 'CCD area detector'
_diffrn_measurement_method 'phi and omega scans'
_diffrn_radiation_monochromator graphite
_diffrn_radiation_source 'fine-focus sealed tube'
_diffrn_radiation_type MoK\a
_diffrn_radiation_wavelength 0.71073
_diffrn_reflns_av_R_equivalents 0.0448
_diffrn_reflns_av_sigmaI/netI 0.1062
_diffrn_reflns_limit_h_max 8
_diffrn_reflns_limit_h_min -12
_diffrn_reflns_limit_k_max 12
_diffrn_reflns_limit_k_min -13
_diffrn_reflns_limit_l_max 19
_diffrn_reflns_limit_l_min -23
_diffrn_reflns_number 9661
_diffrn_reflns_theta_max 25.00
_diffrn_reflns_theta_min 1.09
_diffrn_standards_decay_% ?
_diffrn_standards_interval_count ?
_diffrn_standards_interval_time ?
_diffrn_standards_number ?
_exptl_absorpt_coefficient_mu 3.930
_exptl_absorpt_correction_T_max 1.000000
_exptl_absorpt_correction_T_min 0.760658
_exptl_absorpt_correction_type multi-scan
_exptl_absorpt_process_details SADABS
_exptl_crystal_colour ?
_exptl_crystal_density_diffrn 1.919
_exptl_crystal_density_meas ?
_exptl_crystal_density_method 'not measured'
_exptl_crystal_description ?
_exptl_crystal_F_000 1220
_exptl_crystal_size_max 0.16
_exptl_crystal_size_mid 0.12
_exptl_crystal_size_min 0.06
_refine_ls_extinction_coef ?
_refine_ls_extinction_method none
_refine_ls_goodness_of_fit_ref 0.971
_refine_ls_hydrogen_treatment mixed
_refine_ls_matrix_type full
_refine_ls_number_parameters 660
_refine_ls_number_reflns 7400
_refine_ls_number_restraints 24
_refine_ls_restrained_S_all 0.973
_refine_ls_R_factor_all 0.0877
_refine_ls_R_factor_gt 0.0461
_refine_ls_shift/su_max 0.001
_refine_ls_shift/su_mean 0.000
_refine_ls_structure_factor_coef Fsqd
_refine_ls_weighting_details 'calc w=1/[\s^2^(Fo^2^)+(0.0075P)^2^+0.0000P] where P=(Fo^2^+2Fc^2^)/3'
_refine_ls_weighting_scheme calc
_refine_ls_wR_factor_gt 0.0718
_refine_ls_wR_factor_ref 0.0836
_reflns_number_gt 4996
_reflns_number_total 7400
_reflns_threshold_expression >2sigma(I)
_cod_depositor_comments
;
The following automatic conversions were performed:
'_symmetry_cell_setting' value 'Triclinic' changed to 'triclinic'
according to '/home/saulius/struct/CIF-dictionaries/cif_core.dic'
dictionary named 'cif_core.dic' version 2.4.1 from
2010-06-29.

'_exptl_absorpt_correction_type' value 'MULTI-SCAN' changed
to 'multi-scan' according to
'/home/saulius/struct/CIF-dictionaries/cif_core.dic' dictionary named
'cif_core.dic' version 2.4.1 from 2010-06-29.

Automatic conversion script
Id: cif_fix_enum 1527 2010-12-29 10:47:43Z saulius 
;
_cod_database_code 7050331

loop_
_symmetry_equiv_pos_as_xyz
'x, y, z'
'-x, -y, -z'

loop_
_atom_site_label
_atom_site_type_symbol
_atom_site_fract_x
_atom_site_fract_y
_atom_site_fract_z
_atom_site_U_iso_or_equiv
_atom_site_adp_type
_atom_site_occupancy
_atom_site_symmetry_multiplicity
_atom_site_calc_flag
_atom_site_refinement_flags
_atom_site_disorder_assembly
_atom_site_disorder_group
Er1 Er 0.63407(4) 0.91632(4) 0.24358(2) 0.01696(12) Uani 1 1 d . . .
Er2 Er 0.83603(4) 0.57282(4) 0.25086(2) 0.01687(12) Uani 1 1 d . . .
N1 N 0.5139(8) 1.0342(7) 0.3266(4) 0.030(2) Uani 1 1 d . . .
N2 N 0.3899(7) 0.9445(7) 0.2356(4) 0.027(2) Uani 1 1 d . . .
N3 N 1.0806(6) 0.5709(7) 0.2611(4) 0.0214(18) Uani 1 1 d . . .
N4 N 0.9770(7) 0.4792(7) 0.1650(4) 0.026(2) Uani 1 1 d . . .
N5 N 0.3402(13) 0.5729(13) -0.0027(8) 0.077(6) Uani 0.750(17) 1 d PU . .
H5A H 0.3018 0.5795 -0.0411 0.093 Uiso 0.750(17) 1 d PR . .
H5B H 0.3312 0.5085 0.0338 0.093 Uiso 0.750(17) 1 d PR . .
H28A H 0.3566 0.6048 -0.0028 0.093 Uiso 0.250(17) 1 d PR . .
N5' N 0.660(3) 0.922(3) 0.0106(19) 0.061(14) Uani 0.250(17) 1 d PU . .
H5'1 H 0.7104 0.9083 0.0453 0.073 Uiso 0.250(17) 1 d PR . .
H5'2 H 0.6662 0.9872 -0.0254 0.073 Uiso 0.250(17) 1 d PR . .
H31A H 0.6191 0.9061 0.0202 0.073 Uiso 0.750(17) 1 d PR . .
N6 N 1.1462(10) 0.9134(10) 0.4907(6) 0.047(4) Uani 0.829(16) 1 d PU . .
H6A H 1.1919 0.8955 0.5275 0.057 Uiso 0.829(16) 1 d PR . .
H6B H 1.1531 0.9834 0.4579 0.057 Uiso 0.829(16) 1 d PR . .
H36A H 1.1196 0.8887 0.4905 0.057 Uiso 0.171(16) 1 d PR . .
N6' N 0.800(5) 0.582(4) 0.468(2) 0.06(2) Uani 0.171(16) 1 d PU . .
H6'1 H 0.7450 0.6033 0.4351 0.069 Uiso 0.171(16) 1 d PR . .
H6'2 H 0.7965 0.5116 0.5005 0.069 Uiso 0.171(16) 1 d PR . .
H39A H 0.8476 0.6019 0.4537 0.069 Uiso 0.829(16) 1 d PR . .
N7 N 0.3925(16) 0.7502(15) 0.4451(8) 0.041(5) Uani 0.50 1 d P . .
H7A H 0.4084 0.7929 0.4015 0.050 Uiso 0.50 1 d PR . .
H7B H 0.3404 0.7822 0.4727 0.050 Uiso 0.50 1 d PR . .
H43A H 0.4214 0.7130 0.4530 0.050 Uiso 0.50 1 d PR . .
N8 N 1.0941(14) 0.7542(14) 0.0600(8) 0.035(4) Uani 0.50 1 d P . .
H8A H 1.0692 0.7130 0.1025 0.042 Uiso 0.50 1 d PR . .
H8B H 1.1520 0.7203 0.0361 0.042 Uiso 0.50 1 d PR . .
H47A H 1.0700 0.7860 0.0511 0.042 Uiso 0.50 1 d PR . .
O1 O 0.6063(6) 0.7996(6) 0.1705(3) 0.0324(16) Uani 1 1 d . . .
O2 O 0.6909(6) 0.6127(6) 0.1613(3) 0.0287(16) Uani 1 1 d . . .
O3 O 0.3981(6) 0.8903(6) -0.1764(3) 0.0309(16) Uani 1 1 d . . .
O4 O 0.3222(7) 0.7021(7) -0.1394(4) 0.049(2) Uani 1 1 d . . .
O5 O 0.8369(6) 0.7274(6) 0.3100(3) 0.0247(15) Uani 1 1 d . . .
O6 O 0.7850(6) 0.9180(6) 0.3221(3) 0.0307(16) Uani 1 1 d . . .
O7 O 1.0977(6) 0.5703(6) 0.6473(3) 0.0286(15) Uani 1 1 d . . .
O8 O 1.1780(7) 0.7580(6) 0.6197(4) 0.042(2) Uani 1 1 d . . .
O9 O 0.9044(6) 0.7488(6) 0.1610(3) 0.0272(16) Uani 1 1 d . . .
O10 O 0.8142(6) 0.9347(6) 0.1707(3) 0.0291(16) Uani 1 1 d . . .
O11 O 0.6485(6) 0.5735(6) 0.3191(3) 0.0264(15) Uani 1 1 d . . .
O12 O 0.5611(6) 0.7552(6) 0.3357(3) 0.0269(16) Uani 1 1 d . . .
O13 O 0.7523(6) 0.3789(5) 0.2525(3) 0.0341(16) Uani 1 1 d . . .
H13A H 0.7712 0.3193 0.2321 0.041 Uiso 1 1 d R . .
H13B H 0.6778 0.3838 0.2707 0.041 Uiso 1 1 d R . .
C1 C 0.5743(11) 1.0767(10) 0.3719(6) 0.044(3) Uani 1 1 d . . .
H1 H 0.6613 1.0540 0.3776 0.052 Uiso 1 1 calc R . .
C2 C 0.5106(14) 1.1544(12) 0.4110(7) 0.064(4) Uani 1 1 d . . .
H2 H 0.5550 1.1820 0.4425 0.077 Uiso 1 1 calc R . .
C3 C 0.3831(13) 1.1897(12) 0.4029(7) 0.059(4) Uani 1 1 d . . .
H3 H 0.3398 1.2409 0.4290 0.071 Uiso 1 1 calc R . .
C4 C 0.3188(10) 1.1478(10) 0.3549(7) 0.041(3) Uani 1 1 d . . .
C5 C 0.1844(11) 1.1824(11) 0.3434(7) 0.050(3) Uani 1 1 d . . .
H5 H 0.1390 1.2363 0.3671 0.060 Uiso 1 1 calc R . .
C6 C 0.1242(12) 1.1368(12) 0.2981(7) 0.059(4) Uani 1 1 d . . .
H6 H 0.0376 1.1601 0.2913 0.071 Uiso 1 1 calc R . .
C7 C 0.1898(9) 1.0545(10) 0.2609(6) 0.039(3) Uani 1 1 d . . .
C8 C 0.1288(11) 1.0030(12) 0.2167(7) 0.057(4) Uani 1 1 d . . .
H8 H 0.0417 1.0224 0.2098 0.068 Uiso 1 1 calc R . .
C9 C 0.1983(12) 0.9234(12) 0.1834(7) 0.060(4) Uani 1 1 d . . .
H9 H 0.1582 0.8862 0.1545 0.072 Uiso 1 1 calc R . .
C10 C 0.3293(10) 0.8979(11) 0.1927(6) 0.043(3) Uani 1 1 d . . .
H10 H 0.3760 0.8464 0.1680 0.052 Uiso 1 1 calc R . .
C11 C 0.3225(8) 1.0195(9) 0.2700(5) 0.022(2) Uani 1 1 d . . .
C12 C 0.3876(10) 1.0671(9) 0.3182(6) 0.034(3) Uani 1 1 d . . .
C13 C 1.1346(10) 0.6186(10) 0.3044(6) 0.041(3) Uani 1 1 d . . .
H13 H 1.0837 0.6711 0.3269 0.049 Uiso 1 1 calc R . .
C14 C 1.2627(11) 0.5959(11) 0.3187(7) 0.055(4) Uani 1 1 d . . .
H14 H 1.2955 0.6328 0.3501 0.066 Uiso 1 1 calc R . .
C15 C 1.3412(10) 0.5200(11) 0.2874(7) 0.054(3) Uani 1 1 d . . .
H15 H 1.4277 0.5038 0.2967 0.064 Uiso 1 1 calc R . .
C16 C 1.2875(10) 0.4679(10) 0.2412(6) 0.039(3) Uani 1 1 d . . .
C17 C 1.3653(11) 0.3836(11) 0.2063(7) 0.055(4) Uani 1 1 d . . .
H17 H 1.4510 0.3620 0.2165 0.066 Uiso 1 1 calc R . .
C18 C 1.3124(11) 0.3377(12) 0.1595(8) 0.058(4) Uani 1 1 d . . .
H18 H 1.3626 0.2836 0.1379 0.069 Uiso 1 1 calc R . .
C19 C 1.1828(11) 0.3687(10) 0.1418(6) 0.040(3) Uani 1 1 d . . .
C20 C 1.1237(13) 0.3295(12) 0.0910(8) 0.063(4) Uani 1 1 d . . .
H20 H 1.1710 0.2780 0.0664 0.076 Uiso 1 1 calc R . .
C21 C 1.0000(13) 0.3644(11) 0.0765(6) 0.053(3) Uani 1 1 d . . .
H21 H 0.9628 0.3385 0.0418 0.063 Uiso 1 1 calc R . .
C22 C 0.9269(10) 0.4413(10) 0.1150(6) 0.038(3) Uani 1 1 d . . .
H22 H 0.8416 0.4656 0.1047 0.046 Uiso 1 1 calc R . .
C23 C 1.1027(9) 0.4491(9) 0.1769(5) 0.028(2) Uani 1 1 d . . .
C24 C 1.1571(9) 0.4971(10) 0.2270(6) 0.034(3) Uani 1 1 d . . .
C25 C 0.6227(8) 0.7135(9) 0.1394(5) 0.024(2) Uani 1 1 d . . .
C26 C 0.5557(8) 0.7350(8) 0.0706(5) 0.020(2) Uani 1 1 d . . .
C27 C 0.4815(11) 0.6470(10) 0.0623(5) 0.050(4) Uani 1 1 d . . .
H27 H 0.4752 0.5725 0.0988 0.060 Uiso 1 1 calc R . .
C28 C 0.4138(11) 0.6652(11) 0.0003(6) 0.041(3) Uani 1 1 d . . .
C29 C 0.4327(8) 0.7703(8) -0.0566(5) 0.020(2) Uani 1 1 d . . .
C30 C 0.5110(10) 0.8562(9) -0.0477(5) 0.035(3) Uani 1 1 d . . .
H30 H 0.5240 0.9275 -0.0857 0.042 Uiso 1 1 calc R . .
C31 C 0.5717(10) 0.8423(9) 0.0148(5) 0.032(3) Uani 1 1 d . . .
C32 C 0.3792(8) 0.7872(9) -0.1281(5) 0.022(2) Uani 1 1 d . . .
C33 C 0.8404(8) 0.8098(9) 0.3433(5) 0.024(2) Uani 1 1 d . . .
C34 C 0.9127(9) 0.7766(9) 0.4116(5) 0.024(2) Uani 1 1 d . . .
C35 C 0.9919(9) 0.8607(9) 0.4224(5) 0.028(2) Uani 1 1 d . . .
H35 H 0.9990 0.9380 0.3882 0.034 Uiso 1 1 calc R . .
C36 C 1.0621(9) 0.8316(8) 0.4841(5) 0.027(2) Uani 1 1 d . . .
C37 C 1.0474(8) 0.7156(9) 0.5365(5) 0.020(2) Uani 1 1 d . . .
C38 C 0.9634(9) 0.6350(9) 0.5244(5) 0.026(2) Uani 1 1 d . . .
H38 H 0.9507 0.5599 0.5595 0.031 Uiso 1 1 calc R . .
C39 C 0.8980(9) 0.6622(9) 0.4621(5) 0.027(2) Uani 1 1 d . . .
C40 C 1.1130(8) 0.6801(9) 0.6052(5) 0.022(2) Uani 1 1 d . . .
C41 C 0.5848(8) 0.6380(10) 0.3570(5) 0.023(2) Uani 1 1 d . . .
C42 C 0.5387(8) 0.5685(9) 0.4303(5) 0.025(2) Uani 1 1 d . . .
C43 C 0.4530(9) 0.6267(9) 0.4717(5) 0.027(2) Uani 1 1 d . . .
C44 C 0.5855(9) 0.4426(9) 0.4591(5) 0.028(2) Uani 1 1 d . . .
H44 H 0.6435 0.4045 0.4316 0.033 Uiso 1 1 calc R . .
C45 C 0.8840(8) 0.8681(9) 0.1379(5) 0.020(2) Uani 1 1 d . . .
C46 C 0.9468(8) 0.9340(8) 0.0663(5) 0.016(2) Uani 1 1 d . . .
C47 C 1.0413(9) 0.8724(8) 0.0308(5) 0.028(2) Uani 1 1 d . . .
C48 C 1.0926(9) 0.9419(8) -0.0357(5) 0.028(3) Uani 1 1 d . . .
H48 H 1.1556 0.9025 -0.0599 0.033 Uiso 1 1 calc R . .
